data_2213099
loop_
_publ_author_name
'Zhi-You Xiao'
'Yun-Qian Zhang'
'Qi-Long Zhang'
'Bi-Xue Zhu'

_publ_section_title
;
 1,3-Bis(2-aminophenoxy)propan-2-ol
;
_journal_coeditor_code AT2269
_journal_issue 5
_journal_name_full 'Acta Crystallographica Section E'
_journal_page_first o2469
_journal_page_last o2469
_journal_paper_doi 10.1107/S1600536807017503
_journal_volume 63
_journal_year 2007
_chemical_formula_iupac 'C15 H18 N2 O3'
_chemical_formula_moiety 'C15 H18 N2 O3'
_chemical_formula_sum 'C15 H18 N2 O3'
_chemical_formula_weight 274.31
_chemical_name_systematic
;
1,3-Bis(2-aminophenoxy)-2-propanol
;
_space_group_IT_number 14
_symmetry_cell_setting monoclinic
_symmetry_space_group_name_Hall '-P 2ybc'
_symmetry_space_group_name_H-M 'P 1 21/c 1'
_atom_sites_solution_hydrogens geom
_atom_sites_solution_primary direct
_atom_sites_solution_secondary difmap
_audit_creation_method SHELXL-97
_cell_angle_alpha 90.00
_cell_angle_beta 103.418(7)
_cell_angle_gamma 90.00
_cell_formula_units_Z 4
_cell_length_a 14.069(2)
_cell_length_b 5.8636(9)
_cell_length_c 17.112(3)
_cell_measurement_reflns_used 2382
_cell_measurement_temperature 293(2)
_cell_measurement_theta_max 25.0
_cell_measurement_theta_min 1.5
_cell_volume 1373.1(4)
_computing_cell_refinement 'SAINT (Bruker, 2002)'
_computing_data_collection 'SMART (Bruker, 2002)'
_computing_data_reduction SAINT
_computing_molecular_graphics 'ORTEP-3 for Windows (Farrugia, 1997)'
_computing_publication_material 'WinGX (Farrugia, 1999)'
_computing_structure_refinement 'SHELXL97 (Sheldrick, 1997)'
_computing_structure_solution 'SHELXS97 (Sheldrick, 1997)'
_diffrn_ambient_temperature 293(2)
_diffrn_measured_fraction_theta_full 0.989
_diffrn_measured_fraction_theta_max 0.989
_diffrn_measurement_device_type 'Bruker SMART CCD area-detector'
_diffrn_measurement_method '\f and \w'
_diffrn_radiation_monochromator graphite
_diffrn_radiation_source 'fine-focus sealed tube'
_diffrn_radiation_type MoK\a
_diffrn_radiation_wavelength 0.71073
_diffrn_reflns_av_R_equivalents 0.0238
_diffrn_reflns_av_sigmaI/netI 0.0257
_diffrn_reflns_limit_h_max 15
_diffrn_reflns_limit_h_min -16
_diffrn_reflns_limit_k_max 5
_diffrn_reflns_limit_k_min -6
_diffrn_reflns_limit_l_max 20
_diffrn_reflns_limit_l_min -20
_diffrn_reflns_number 9223
_diffrn_reflns_theta_full 25.00
_diffrn_reflns_theta_max 25.00
_diffrn_reflns_theta_min 1.49
_diffrn_standards_number 0
_exptl_absorpt_coefficient_mu 0.093
_exptl_absorpt_correction_T_max 0.9871
_exptl_absorpt_correction_T_min 0.9807
_exptl_absorpt_correction_type multi-scan
_exptl_absorpt_process_details '(SADABS; Bruker, 2002)'
_exptl_crystal_colour yellow
_exptl_crystal_density_diffrn 1.327
_exptl_crystal_density_method 'not measured'
_exptl_crystal_description prism
_exptl_crystal_F_000 584
_exptl_crystal_size_max 0.21
_exptl_crystal_size_mid 0.17
_exptl_crystal_size_min 0.14
_refine_diff_density_max 0.470
_refine_diff_density_min -0.441
_refine_ls_extinction_method none
_refine_ls_goodness_of_fit_ref 1.100
_refine_ls_hydrogen_treatment constr
_refine_ls_matrix_type full
_refine_ls_number_parameters 178
_refine_ls_number_reflns 2382
_refine_ls_number_restraints 0
_refine_ls_restrained_S_all 1.100
_refine_ls_R_factor_all 0.0655
_refine_ls_R_factor_gt 0.0489
_refine_ls_shift/su_max 0.000
_refine_ls_shift/su_mean 0.000
_refine_ls_structure_factor_coef Fsqd
_refine_ls_weighting_details 'calc w=1/[\s^2^(Fo^2^)+(0.0761P)^2^+0.31P] where P=(Fo^2^+2Fc^2^)/3'
_refine_ls_weighting_scheme calc
_refine_ls_wR_factor_gt 0.1362
_refine_ls_wR_factor_ref 0.1457
_reflns_number_gt 1780
_reflns_number_total 2382
_reflns_threshold_expression I>2\s(I)
_cod_data_source_file at2269.cif
_cod_data_source_block I
_cod_original_cell_volume 1373.2(4)
_cod_original_sg_symbol_H-M 'P 21/c'
_cod_database_code 2213099
_cod_database_fobs_code 2213099

loop_
_symmetry_equiv_pos_as_xyz
'x, y, z'
'-x, y+1/2, -z+1/2'
'-x, -y, -z'
'x, -y-1/2, z-1/2'

loop_
_atom_site_type_symbol
_atom_site_label
_atom_site_fract_x
_atom_site_fract_y
_atom_site_fract_z
_atom_site_U_iso_or_equiv
_atom_site_adp_type
_atom_site_calc_flag
_atom_site_refinement_flags
_atom_site_occupancy
C C1 0.81149(16) -0.0370(4) 1.01642(11) 0.0407(5) Uani d . 1
C C2 0.74359(18) -0.1889(4) 1.03225(13) 0.0521(6) Uani d . 1
H H2 0.7647 -0.3147 1.0648 0.063 Uiso calc R 1
C C3 0.64443(19) -0.1577(5) 1.00061(14) 0.0597(7) Uani d . 1
H H3 0.5997 -0.2624 1.0117 0.072 Uiso calc R 1
C C4 0.61236(18) 0.0277(5) 0.95297(15) 0.0618(7) Uani d . 1
H H4 0.5458 0.0506 0.9328 0.074 Uiso calc R 1
C C5 0.67907(16) 0.1809(4) 0.93479(13) 0.0518(6) Uani d . 1
H H5 0.6573 0.3060 0.9021 0.062 Uiso calc R 1
C C6 0.77767(14) 0.1480(4) 0.96517(11) 0.0385(5) Uani d . 1
C C7 0.82321(10) 0.4514(2) 0.88735(8) 0.0396(5) Uani d . 1
H H7A 0.7834 0.5690 0.9037 0.048 Uiso calc R 1
H H7B 0.7856 0.3803 0.8388 0.048 Uiso calc R 1
C C8 0.91478(10) 0.5536(2) 0.87210(8) 0.0372(5) Uani d R 1
H H8 0.9573 0.5919 0.9244 0.045 Uiso calc R 1
C C9 0.89298(15) 0.7733(3) 0.82454(12) 0.0405(5) Uani d . 1
H H9A 0.8643 0.8836 0.8545 0.049 Uiso calc R 1
H H9B 0.9530 0.8371 0.8153 0.049 Uiso calc R 1
C C10 0.74699(14) 0.8723(3) 0.72770(11) 0.0354(5) Uani d . 1
C C11 0.65635(15) 0.7980(4) 0.73339(13) 0.0492(6) Uani d . 1
H H11 0.6497 0.6563 0.7560 0.059 Uiso calc R 1
C C12 0.57499(18) 0.9325(5) 0.70570(15) 0.0610(7) Uani d . 1
H H12 0.5135 0.8825 0.7096 0.073 Uiso calc R 1
C C13 0.58582(18) 1.1407(5) 0.67236(14) 0.0604(7) Uani d . 1
H H13 0.5312 1.2317 0.6532 0.072 Uiso calc R 1
C C14 0.67606(17) 1.2160(4) 0.66696(13) 0.0512(6) Uani d . 1
H H14 0.6819 1.3580 0.6443 0.061 Uiso calc R 1
C C15 0.75904(14) 1.0847(3) 0.69467(10) 0.0364(5) Uani d . 1
N N1 0.91044(15) -0.0606(4) 1.04645(13) 0.0733(7) Uani d . 1
H H1A 0.9328 -0.1746 1.0768 0.088 Uiso calc R 1
H H1B 0.9500 0.0387 1.0349 0.088 Uiso calc R 1
N N2 0.85195(13) 1.1623(3) 0.69122(10) 0.0459(5) Uani d . 1
H H2A 0.8587 1.2946 0.6715 0.055 Uiso calc R 1
H H2B 0.9023 1.0777 0.7088 0.055 Uiso calc R 1
O O1 0.85053(10) 0.2843(2) 0.94980(8) 0.0464(4) Uani d . 1
O O2 0.96575(9) 0.3940(2) 0.83438(8) 0.0430(4) Uani d . 1
H H2C 1.0155 0.4535 0.8266 0.064 Uiso calc R 1
O O3 0.82630(10) 0.7260(2) 0.74908(7) 0.0414(4) Uani d . 1

loop_
_atom_site_aniso_label
_atom_site_aniso_U_11
_atom_site_aniso_U_22
_atom_site_aniso_U_33
_atom_site_aniso_U_12
_atom_site_aniso_U_13
_atom_site_aniso_U_23
C1 0.0495(13) 0.0407(13) 0.0340(10) -0.0012(10) 0.0137(9) 0.0010(9)
C2 0.0749(17) 0.0417(14) 0.0452(12) -0.0087(12) 0.0248(12) 0.0035(10)
C3 0.0668(17) 0.0579(17) 0.0619(14) -0.0267(14) 0.0298(13) -0.0086(13)
C4 0.0450(14) 0.0731(19) 0.0681(15) -0.0120(13) 0.0150(12) -0.0047(14)
C5 0.0443(13) 0.0573(15) 0.0519(12) -0.0022(12) 0.0075(10) 0.0082(12)
C6 0.0424(12) 0.0379(12) 0.0360(10) -0.0050(10) 0.0108(9) 0.0008(9)
C7 0.0431(12) 0.0365(12) 0.0385(10) 0.0043(10) 0.0079(9) 0.0070(9)
C8 0.0389(11) 0.0347(12) 0.0382(10) 0.0043(9) 0.0092(9) 0.0035(9)
C9 0.0442(12) 0.0311(11) 0.0438(11) -0.0009(9) 0.0054(9) 0.0027(9)
C10 0.0387(12) 0.0322(12) 0.0347(10) 0.0055(9) 0.0075(8) 0.0007(9)
C11 0.0464(14) 0.0485(14) 0.0538(12) 0.0002(11) 0.0140(10) 0.0070(11)
C12 0.0404(13) 0.0744(19) 0.0682(15) 0.0035(13) 0.0123(11) 0.0030(14)
C13 0.0481(15) 0.0671(18) 0.0634(15) 0.0233(13) 0.0076(12) 0.0076(14)
C14 0.0601(15) 0.0419(14) 0.0504(13) 0.0144(12) 0.0104(11) 0.0104(10)
C15 0.0429(12) 0.0341(12) 0.0328(9) 0.0045(10) 0.0103(8) 0.0014(9)
N1 0.0546(13) 0.0726(16) 0.0848(15) 0.0004(11) -0.0002(11) 0.0421(13)
N2 0.0504(11) 0.0350(11) 0.0530(10) 0.0024(9) 0.0136(8) 0.0103(8)
O1 0.0404(8) 0.0469(9) 0.0497(8) -0.0050(7) 0.0062(7) 0.0189(7)
O2 0.0381(8) 0.0388(9) 0.0551(8) 0.0061(7) 0.0169(6) 0.0065(7)
O3 0.0465(9) 0.0337(8) 0.0413(8) 0.0091(7) 0.0049(6) 0.0019(6)

loop_
_atom_type_symbol
_atom_type_description
_atom_type_scat_dispersion_real
_atom_type_scat_dispersion_imag
_atom_type_scat_source
C C 0.0033 0.0016 'International Tables Vol C Tables 4.2.6.8 and 6.1.1.4'
H H 0.0000 0.0000 'International Tables Vol C Tables 4.2.6.8 and 6.1.1.4'
N N 0.0061 0.0033 'International Tables Vol C Tables 4.2.6.8 and 6.1.1.4'
O O 0.0106 0.0060 'International Tables Vol C Tables 4.2.6.8 and 6.1.1.4'

loop_
_geom_angle_atom_site_label_1
_geom_angle_atom_site_label_2
_geom_angle_atom_site_label_3
_geom_angle
N1 C1 C2 123.3(2)
N1 C1 C6 118.52(19)
C2 C1 C6 118.1(2)
C1 C2 C3 121.2(2)
C1 C2 H2 119.4
C3 C2 H2 119.4
C4 C3 C2 120.0(2)
C4 C3 H3 120.0
C2 C3 H3 120.0
C3 C4 C5 120.1(2)
C3 C4 H4 120.0
C5 C4 H4 120.0
C6 C5 C4 120.0(2)
C6 C5 H5 120.0
C4 C5 H5 120.0
O1 C6 C5 125.27(19)
O1 C6 C1 114.13(17)
C5 C6 C1 120.6(2)
O1 C7 C8 108.08(8)
O1 C7 H7A 110.1
C8 C7 H7A 110.1
O1 C7 H7B 110.1
C8 C7 H7B 110.1
H7A C7 H7B 108.4
O2 C8 C7 111.14(8)
O2 C8 C9 112.07(13)
C7 C8 C9 110.99(10)
O2 C8 H8 107.5
C7 C8 H8 107.5
C9 C8 H8 107.5
O3 C9 C8 109.11(15)
O3 C9 H9A 109.9
C8 C9 H9A 109.9
O3 C9 H9B 109.9
C8 C9 H9B 109.9
H9A C9 H9B 108.3
C11 C10 O3 119.26(19)
C11 C10 C15 120.98(19)
O3 C10 C15 119.54(17)
C10 C11 C12 120.3(2)
C10 C11 H11 119.9
C12 C11 H11 119.9
C13 C12 C11 119.2(2)
C13 C12 H12 120.4
C11 C12 H12 120.4
C14 C13 C12 120.7(2)
C14 C13 H13 119.7
C12 C13 H13 119.7
C13 C14 C15 121.2(2)
C13 C14 H14 119.4
C15 C14 H14 119.4
C14 C15 C10 117.6(2)
C14 C15 N2 121.7(2)
C10 C15 N2 120.70(17)
C1 N1 H1A 120.0
C1 N1 H1B 120.0
H1A N1 H1B 120.0
C15 N2 H2A 120.0
C15 N2 H2B 120.0
H2A N2 H2B 120.0
C6 O1 C7 117.22(13)
C8 O2 H2C 109.5
C10 O3 C9 115.81(15)

loop_
_geom_bond_atom_site_label_1
_geom_bond_atom_site_label_2
_geom_bond_distance
C1 N1 1.375(3)
C1 C2 1.378(3)
C1 C6 1.407(3)
C2 C3 1.387(3)
C2 H2 0.9300
C3 C4 1.371(4)
C3 H3 0.9300
C4 C5 1.386(3)
C4 H4 0.9300
C5 C6 1.377(3)
C5 H5 0.9300
C6 O1 1.373(2)
C7 O1 1.4350(19)
C7 C8 1.4978
C7 H7A 0.9700
C7 H7B 0.9700
C8 O2 1.422(2)
C8 C9 1.516(2)
C8 H8 0.9800
C9 O3 1.436(2)
C9 H9A 0.9700
C9 H9B 0.9700
C10 C11 1.372(3)
C10 O3 1.388(2)
C10 C15 1.394(3)
C11 C12 1.380(3)
C11 H11 0.9300
C12 C13 1.371(4)
C12 H12 0.9300
C13 C14 1.367(3)
C13 H13 0.9300
C14 C15 1.387(3)
C14 H14 0.9300
C15 N2 1.398(3)
N1 H1A 0.8600
N1 H1B 0.8600
N2 H2A 0.8600
N2 H2B 0.8600
O2 H2C 0.8200

loop_
_geom_hbond_atom_site_label_D
_geom_hbond_atom_site_label_H
_geom_hbond_atom_site_label_A
_geom_hbond_site_symmetry_A
_geom_hbond_distance_DH
_geom_hbond_distance_HA
_geom_hbond_distance_DA
_geom_hbond_angle_DHA
N1 H1A O2 3_757 0.86 2.24 3.061(2) 160.7
N1 H1B N1 3_757 0.86 2.66 3.353(4) 138.5
N2 H2B O2 2_756 0.86 2.41 3.125(2) 141.5
O2 H2C N2 2_746 0.82 2.31 3.125(2) 173.1

loop_
_geom_torsion_atom_site_label_1
_geom_torsion_atom_site_label_2
_geom_torsion_atom_site_label_3
_geom_torsion_atom_site_label_4
_geom_torsion
N1 C1 C2 C3 179.9(2)
C6 C1 C2 C3 -1.8(3)
C1 C2 C3 C4 -0.3(4)
C2 C3 C4 C5 1.6(4)
C3 C4 C5 C6 -0.5(4)
C4 C5 C6 O1 178.3(2)
C4 C5 C6 C1 -1.7(3)
N1 C1 C6 O1 1.2(3)
C2 C1 C6 O1 -177.11(17)
N1 C1 C6 C5 -178.8(2)
C2 C1 C6 C5 2.9(3)
O1 C7 C8 O2 70.28(11)
O1 C7 C8 C9 -164.28(16)
O2 C8 C9 O3 65.35(19)
C7 C8 C9 O3 -59.57(16)
O3 C10 C11 C12 -174.1(2)
C15 C10 C11 C12 0.5(3)
C10 C11 C12 C13 0.1(4)
C11 C12 C13 C14 -0.5(4)
C12 C13 C14 C15 0.2(4)
C13 C14 C15 C10 0.5(3)
C13 C14 C15 N2 -178.43(19)
C11 C10 C15 C14 -0.8(3)
O3 C10 C15 C14 173.84(17)
C11 C10 C15 N2 178.09(18)
O3 C10 C15 N2 -7.3(3)
C5 C6 O1 C7 -10.7(3)
C1 C6 O1 C7 169.24(16)
C8 C7 O1 C6 -171.17(12)
C11 C10 O3 C9 -105.4(2)
C15 C10 O3 C9 79.9(2)
C8 C9 O3 C10 132.46(17)

loop_
_cod_related_entry_id
_cod_related_entry_database
_cod_related_entry_code
1 ChemSpider 2326060
